data_7047718
loop_
_publ_author_name
'Stuhl, Christoph'
'Katzenmayer, Markus M.'
'Maichle-M\"ossmer, C\"acilia'
'Anwander, Reiner'

_publ_section_title
;
 Donor-stabilised molecular Mg/Al-bimetallic hydrides.
;
_journal_issue 42
_journal_name_full 'Dalton transactions (Cambridge, England : 2003)'
_journal_page_first 15173
_journal_page_last 15180
_journal_paper_doi 10.1039/c8dt03343a
_journal_volume 47
_journal_year 2018
_chemical_formula_sum 'C30 H84 Al4 Mg2 O4'
_chemical_formula_weight 665.51
_chemical_properties_physical Air-sensitive,Moisture-sensitive,Hygroscopic,Pyrophoric
_space_group_crystal_system monoclinic
_space_group_IT_number 14
_space_group_name_Hall '-P 2yn'
_space_group_name_H-M_alt 'P 1 21/n 1'
_symmetry_space_group_name_Hall '-P 2yn'
_symmetry_space_group_name_H-M 'P 1 21/n 1'
_atom_sites_solution_hydrogens mixed
_audit_creation_method SHELXL-2014/7
_audit_update_record
;
2018-07-04 deposited with the CCDC.
2018-10-04 downloaded from the CCDC.
;
_cell_angle_alpha 90
_cell_angle_beta 95.423(4)
_cell_angle_gamma 90
_cell_formula_units_Z 2
_cell_length_a 10.4747(7)
_cell_length_b 14.0615(9)
_cell_length_c 15.7685(10)
_cell_measurement_reflns_used 35376
_cell_measurement_temperature 100(2)
_cell_measurement_theta_max 22.49
_cell_measurement_theta_min 3.416
_cell_volume 2312.1(3)
_computing_cell_refinement 'Bruker SAINT'
_computing_data_collection 'Bruker APEX2'
_computing_data_reduction 'Bruker SAINT'
_computing_structure_refinement 'SHELXL-2014/7 (Sheldrick, 2014)'
_computing_structure_solution 'SHELXS-13 (Sheldrick 2008)'
_diffrn_ambient_temperature 100(2)
_diffrn_measured_fraction_theta_full 1.000
_diffrn_measured_fraction_theta_max 1.000
_diffrn_measurement_device_type 'Bruker APEX II DUO'
_diffrn_measurement_method 'phi and omega scans'
_diffrn_radiation_wavelength 0.71073
_diffrn_reflns_av_R_equivalents 0.0589
_diffrn_reflns_av_unetI/netI 0.0512
_diffrn_reflns_Laue_measured_fraction_full 1.000
_diffrn_reflns_Laue_measured_fraction_max 1.000
_diffrn_reflns_limit_h_max 13
_diffrn_reflns_limit_h_min -13
_diffrn_reflns_limit_k_max 18
_diffrn_reflns_limit_k_min -16
_diffrn_reflns_limit_l_max 21
_diffrn_reflns_limit_l_min -20
_diffrn_reflns_number 32282
_diffrn_reflns_point_group_measured_fraction_full 1.000
_diffrn_reflns_point_group_measured_fraction_max 1.000
_diffrn_reflns_theta_full 25.242
_diffrn_reflns_theta_max 28.282
_diffrn_reflns_theta_min 1.944
_diffrn_source 'ImuS-focus sealed tube'
_exptl_absorpt_coefficient_mu 0.153
_exptl_absorpt_correction_T_max 0.9860
_exptl_absorpt_correction_T_min 0.9510
_exptl_absorpt_correction_type multi-scan
_exptl_absorpt_process_details sadabs
_exptl_crystal_colour colourless
_exptl_crystal_density_diffrn 0.956
_exptl_crystal_description plate
_exptl_crystal_F_000 744
_exptl_crystal_size_max 0.347
_exptl_crystal_size_mid 0.136
_exptl_crystal_size_min 0.094
_refine_diff_density_max 0.424
_refine_diff_density_min -0.303
_refine_diff_density_rms 0.057
_refine_ls_extinction_method none
_refine_ls_goodness_of_fit_ref 1.027
_refine_ls_hydrogen_treatment mixed
_refine_ls_matrix_type full
_refine_ls_number_parameters 206
_refine_ls_number_reflns 5730
_refine_ls_number_restraints 0
_refine_ls_restrained_S_all 1.027
_refine_ls_R_factor_all 0.0742
_refine_ls_R_factor_gt 0.0449
_refine_ls_shift/su_max 0.001
_refine_ls_shift/su_mean 0.000
_refine_ls_structure_factor_coef Fsqd
_refine_ls_weighting_details 'w=1/[\s^2^(Fo^2^)+(0.0535P)^2^+0.6934P] where P=(Fo^2^+2Fc^2^)/3'
_refine_ls_weighting_scheme calc
_refine_ls_wR_factor_gt 0.1027
_refine_ls_wR_factor_ref 0.1173
_reflns_Friedel_coverage 0.000
_reflns_number_gt 4074
_reflns_number_total 5730
_reflns_threshold_expression 'I > 2\s(I)'
_cod_data_source_file c8dt03343a2.cif
_cod_data_source_block mo_mk011_1_0m_4
_cod_depositor_comments 'Adding full bibliography for 7047715--7047719.cif.'
_cod_database_code 7047718
_shelx_shelxl_version_number 2014/7
_shelx_space_group_comment
;
The symmetry employed for this shelxl refinement is uniquely defined
by the following loop, which should always be used as a source of
symmetry information in preference to the above space-group names.
They are only intended as comments.
;
_shelx_estimated_absorpt_t_min 0.949
_shelx_estimated_absorpt_t_max 0.986

loop_
_space_group_symop_operation_xyz
'x, y, z'
'-x+1/2, y+1/2, -z+1/2'
'-x, -y, -z'
'x-1/2, -y-1/2, z-1/2'

loop_
_atom_site_label
_atom_site_type_symbol
_atom_site_fract_x
_atom_site_fract_y
_atom_site_fract_z
_atom_site_U_iso_or_equiv
_atom_site_adp_type
_atom_site_occupancy
_atom_site_site_symmetry_order
_atom_site_calc_flag
_atom_site_refinement_flags_posn
_atom_site_refinement_flags_adp
C1 C 0.4783(2) 0.66677(16) 0.15283(17) 0.0472(6) Uani 1 1 d . .
H1A H 0.5386 0.6674 0.2043 0.071 Uiso 1 1 calc R U
H1B H 0.4745 0.6027 0.1284 0.071 Uiso 1 1 calc R U
H1C H 0.3929 0.6853 0.1675 0.071 Uiso 1 1 calc R U
H1 H 0.4538(18) 1.0685(14) -0.1154(12) 0.028(5) Uiso 1 1 d . .
C2 C 0.64405(17) 0.70987(13) 0.05792(13) 0.0290(4) Uani 1 1 d . .
H2 H 0.4047(18) 0.9254(14) -0.0311(12) 0.032(5) Uiso 1 1 d . .
C3 C 0.6514(2) 0.77902(16) -0.01414(14) 0.0394(5) Uani 1 1 d . .
H3A H 0.6473 0.8441 0.0076 0.059 Uiso 1 1 calc R U
H3B H 0.5793 0.7681 -0.0574 0.059 Uiso 1 1 calc R U
H3C H 0.7323 0.7699 -0.0396 0.059 Uiso 1 1 calc R U
H3 H 0.2772(18) 0.7721(14) 0.0194(12) 0.031(5) Uiso 1 1 d . .
C4 C 0.6431(3) 0.60908(17) 0.0253(2) 0.0635(8) Uani 1 1 d . .
H4A H 0.6383 0.5649 0.0730 0.095 Uiso 1 1 calc R U
H4B H 0.7217 0.5970 -0.0020 0.095 Uiso 1 1 calc R U
H4C H 0.5685 0.5998 -0.0163 0.095 Uiso 1 1 calc R U
C5 C 0.7504(2) 0.7260(2) 0.12789(15) 0.0485(6) Uani 1 1 d . .
H5A H 0.7404 0.6817 0.1748 0.073 Uiso 1 1 calc R U
H5B H 0.7464 0.7915 0.1486 0.073 Uiso 1 1 calc R U
H5C H 0.8334 0.7151 0.1056 0.073 Uiso 1 1 calc R U
C6 C 0.38573(19) 0.87256(17) 0.25337(11) 0.0344(5) Uani 1 1 d . .
H6A H 0.3391 0.8240 0.2827 0.052 Uiso 1 1 calc R U
H6B H 0.3902 0.9313 0.2869 0.052 Uiso 1 1 calc R U
H6C H 0.4728 0.8499 0.2468 0.052 Uiso 1 1 calc R U
C7 C 0.18320(16) 0.91959(13) 0.16993(11) 0.0220(4) Uani 1 1 d . .
C8 C 0.15178(17) 0.96336(13) 0.08253(11) 0.0263(4) Uani 1 1 d . .
H8A H 0.1641 0.9158 0.0386 0.039 Uiso 1 1 calc R U
H8B H 0.2085 1.0177 0.0758 0.039 Uiso 1 1 calc R U
H8C H 0.0624 0.9849 0.0767 0.039 Uiso 1 1 calc R U
C9 C 0.1674(2) 0.99419(16) 0.23778(13) 0.0366(5) Uani 1 1 d . .
H9A H 0.1850 0.9655 0.2943 0.055 Uiso 1 1 calc R U
H9B H 0.0795 1.0187 0.2313 0.055 Uiso 1 1 calc R U
H9C H 0.2276 1.0465 0.2315 0.055 Uiso 1 1 calc R U
C10 C 0.10265(18) 0.83274(14) 0.18347(12) 0.0302(4) Uani 1 1 d . .
H10A H 0.1302 0.8044 0.2390 0.045 Uiso 1 1 calc R U
H10B H 0.1133 0.7863 0.1384 0.045 Uiso 1 1 calc R U
H10C H 0.0122 0.8512 0.1819 0.045 Uiso 1 1 calc R U
C11 C 0.20021(17) 0.98221(14) -0.15853(12) 0.0304(4) Uani 1 1 d . .
H11A H 0.1853 1.0077 -0.2165 0.046 Uiso 1 1 calc R U
H11B H 0.1655 1.0264 -0.1185 0.046 Uiso 1 1 calc R U
H11C H 0.1575 0.9204 -0.1557 0.046 Uiso 1 1 calc R U
C12 C 0.48409(18) 0.88882(13) -0.20229(12) 0.0289(4) Uani 1 1 d . .
H12A H 0.4530 0.8231 -0.2026 0.043 Uiso 1 1 calc R U
H12B H 0.5750 0.8903 -0.1808 0.043 Uiso 1 1 calc R U
H12C H 0.4737 0.9143 -0.2604 0.043 Uiso 1 1 calc R U
C13 C 0.2646(2) 0.65042(16) -0.13199(13) 0.0412(5) Uani 1 1 d . .
H13A H 0.3519 0.6290 -0.1139 0.062 Uiso 1 1 calc R U
H13B H 0.2679 0.7042 -0.1712 0.062 Uiso 1 1 calc R U
H13C H 0.2160 0.5982 -0.1608 0.062 Uiso 1 1 calc R U
C14 C 0.01244(18) 0.75578(15) -0.05959(13) 0.0333(5) Uani 1 1 d . .
H14A H 0.0194 0.7993 -0.1075 0.050 Uiso 1 1 calc R U
H14B H -0.0101 0.7918 -0.0100 0.050 Uiso 1 1 calc R U
H14C H -0.0542 0.7084 -0.0753 0.050 Uiso 1 1 calc R U
C15 C 0.1628(2) 0.58859(14) 0.05378(13) 0.0374(5) Uani 1 1 d . .
H15A H 0.1024 0.5403 0.0297 0.056 Uiso 1 1 calc R U
H15B H 0.1310 0.6159 0.1050 0.056 Uiso 1 1 calc R U
H15C H 0.2467 0.5592 0.0688 0.056 Uiso 1 1 calc R U
Mg1 Mg 0.40895(5) 0.85021(4) 0.06584(3) 0.01637(14) Uani 1 1 d . .
Al1 Al 0.38514(5) 0.96648(4) -0.12845(3) 0.01843(13) Uani 1 1 d . .
Al2 Al 0.17965(5) 0.69047(4) -0.03130(3) 0.02251(14) Uani 1 1 d . .
O1 O 0.52065(12) 0.73255(9) 0.09188(8) 0.0272(3) Uani 1 1 d . .
O2 O 0.31967(11) 0.89079(9) 0.17046(7) 0.0229(3) Uani 1 1 d . .

loop_
_atom_site_aniso_label
_atom_site_aniso_U_11
_atom_site_aniso_U_22
_atom_site_aniso_U_33
_atom_site_aniso_U_23
_atom_site_aniso_U_13
_atom_site_aniso_U_12
C1 0.0401(13) 0.0338(12) 0.0677(16) 0.0281(11) 0.0053(12) 0.0018(10)
C2 0.0219(9) 0.0272(10) 0.0369(11) -0.0013(8) -0.0028(8) 0.0079(8)
C3 0.0358(12) 0.0459(13) 0.0377(11) 0.0048(10) 0.0103(10) 0.0165(10)
C4 0.0675(18) 0.0340(13) 0.089(2) -0.0150(13) 0.0060(16) 0.0134(12)
C5 0.0283(11) 0.0693(17) 0.0460(13) 0.0149(12) -0.0071(10) 0.0005(11)
C6 0.0279(10) 0.0589(14) 0.0154(8) 0.0043(9) -0.0032(8) -0.0016(10)
C7 0.0157(8) 0.0297(9) 0.0210(8) -0.0055(7) 0.0039(7) -0.0010(7)
C8 0.0230(9) 0.0297(10) 0.0267(9) 0.0006(8) 0.0050(8) 0.0037(8)
C9 0.0303(11) 0.0480(13) 0.0327(11) -0.0170(9) 0.0098(9) -0.0031(9)
C10 0.0260(10) 0.0358(11) 0.0296(10) 0.0006(8) 0.0069(8) -0.0054(8)
C11 0.0245(10) 0.0369(11) 0.0292(10) 0.0092(8) -0.0003(8) -0.0030(8)
C12 0.0311(10) 0.0302(10) 0.0259(9) -0.0035(8) 0.0055(8) -0.0023(8)
C13 0.0487(13) 0.0451(13) 0.0310(11) -0.0079(10) 0.0099(10) -0.0011(11)
C14 0.0253(10) 0.0401(12) 0.0331(11) -0.0045(9) -0.0043(9) -0.0040(9)
C15 0.0529(14) 0.0275(11) 0.0315(11) 0.0005(8) 0.0031(10) -0.0051(9)
Mg1 0.0164(3) 0.0181(3) 0.0145(3) 0.0013(2) 0.0011(2) 0.0009(2)
Al1 0.0184(3) 0.0209(3) 0.0158(2) 0.0013(2) 0.0006(2) -0.0024(2)
Al2 0.0253(3) 0.0225(3) 0.0193(3) -0.0023(2) 0.0003(2) -0.0034(2)
O1 0.0234(7) 0.0205(6) 0.0375(7) 0.0094(6) 0.0020(6) 0.0038(5)
O2 0.0178(6) 0.0375(7) 0.0133(5) 0.0008(5) 0.0006(5) 0.0009(5)

loop_
_atom_type_symbol
_atom_type_description
_atom_type_scat_dispersion_real
_atom_type_scat_dispersion_imag
_atom_type_scat_source
C C 0.0033 0.0016 'International Tables Vol C Tables 4.2.6.8 and 6.1.1.4'
H H 0.0000 0.0000 'International Tables Vol C Tables 4.2.6.8 and 6.1.1.4'
Mg Mg 0.0486 0.0363 'International Tables Vol C Tables 4.2.6.8 and 6.1.1.4'
Al Al 0.0645 0.0514 'International Tables Vol C Tables 4.2.6.8 and 6.1.1.4'
O O 0.0106 0.0060 'International Tables Vol C Tables 4.2.6.8 and 6.1.1.4'

loop_
_geom_angle_atom_site_label_1
_geom_angle_atom_site_label_2
_geom_angle_atom_site_label_3
_geom_angle
_geom_angle_site_symmetry_1
O1 C1 H1A 109.5 .
O1 C1 H1B 109.5 .
H1A C1 H1B 109.5 .
O1 C1 H1C 109.5 .
H1A C1 H1C 109.5 .
H1B C1 H1C 109.5 .
O1 C2 C3 104.06(14) .
O1 C2 C4 110.37(17) .
C3 C2 C4 110.45(19) .
O1 C2 C5 108.23(16) .
C3 C2 C5 111.64(18) .
C4 C2 C5 111.80(19) .
C2 C3 H3A 109.5 .
C2 C3 H3B 109.5 .
H3A C3 H3B 109.5 .
C2 C3 H3C 109.5 .
H3A C3 H3C 109.5 .
H3B C3 H3C 109.5 .
C2 C4 H4A 109.5 .
C2 C4 H4B 109.5 .
H4A C4 H4B 109.5 .
C2 C4 H4C 109.5 .
H4A C4 H4C 109.5 .
H4B C4 H4C 109.5 .
C2 C5 H5A 109.5 .
C2 C5 H5B 109.5 .
H5A C5 H5B 109.5 .
C2 C5 H5C 109.5 .
H5A C5 H5C 109.5 .
H5B C5 H5C 109.5 .
O2 C6 H6A 109.5 .
O2 C6 H6B 109.5 .
H6A C6 H6B 109.5 .
O2 C6 H6C 109.5 .
H6A C6 H6C 109.5 .
H6B C6 H6C 109.5 .
O2 C7 C10 109.20(14) .
O2 C7 C8 103.99(12) .
C10 C7 C8 112.35(15) .
O2 C7 C9 110.68(14) .
C10 C7 C9 111.07(15) .
C8 C7 C9 109.34(16) .
C7 C8 H8A 109.5 .
C7 C8 H8B 109.5 .
H8A C8 H8B 109.5 .
C7 C8 H8C 109.5 .
H8A C8 H8C 109.5 .
H8B C8 H8C 109.5 .
C7 C9 H9A 109.5 .
C7 C9 H9B 109.5 .
H9A C9 H9B 109.5 .
C7 C9 H9C 109.5 .
H9A C9 H9C 109.5 .
H9B C9 H9C 109.5 .
C7 C10 H10A 109.5 .
C7 C10 H10B 109.5 .
H10A C10 H10B 109.5 .
C7 C10 H10C 109.5 .
H10A C10 H10C 109.5 .
H10B C10 H10C 109.5 .
Al1 C11 H11A 109.5 .
Al1 C11 H11B 109.5 .
H11A C11 H11B 109.5 .
Al1 C11 H11C 109.5 .
H11A C11 H11C 109.5 .
H11B C11 H11C 109.5 .
Al1 C12 H12A 109.5 .
Al1 C12 H12B 109.5 .
H12A C12 H12B 109.5 .
Al1 C12 H12C 109.5 .
H12A C12 H12C 109.5 .
H12B C12 H12C 109.5 .
Al2 C13 H13A 109.5 .
Al2 C13 H13B 109.5 .
H13A C13 H13B 109.5 .
Al2 C13 H13C 109.5 .
H13A C13 H13C 109.5 .
H13B C13 H13C 109.5 .
Al2 C14 H14A 109.5 .
Al2 C14 H14B 109.5 .
H14A C14 H14B 109.5 .
Al2 C14 H14C 109.5 .
H14A C14 H14C 109.5 .
H14B C14 H14C 109.5 .
Al2 C15 H15A 109.5 .
Al2 C15 H15B 109.5 .
H15A C15 H15B 109.5 .
Al2 C15 H15C 109.5 .
H15A C15 H15C 109.5 .
H15B C15 H15C 109.5 .
H1 Mg1 O1 90.4(6) 3_675
H1 Mg1 O2 83.6(5) 3_675
O1 Mg1 O2 111.04(5) .
H1 Mg1 H2 87.4(8) 3_675
O1 Mg1 H2 126.5(6) .
O2 Mg1 H2 121.8(6) .
H1 Mg1 H3 179.5(8) 3_675
O1 Mg1 H3 89.5(6) .
O2 Mg1 H3 95.9(6) .
H2 Mg1 H3 93.0(8) .
C12 Al1 C11 118.94(9) .
C12 Al1 H1 108.5(7) .
C11 Al1 H1 110.5(7) .
C12 Al1 H2 109.5(7) .
C11 Al1 H2 107.5(7) .
H1 Al1 H2 100.4(10) .
C13 Al2 C15 114.46(10) .
C13 Al2 C14 113.91(10) .
C15 Al2 C14 110.64(9) .
C13 Al2 H3 106.0(6) .
C15 Al2 H3 105.1(6) .
C14 Al2 H3 105.8(6) .
C1 O1 C2 116.08(14) .
C1 O1 Mg1 116.67(12) .
C2 O1 Mg1 127.18(11) .
C6 O2 C7 115.62(12) .
C6 O2 Mg1 117.57(11) .
C7 O2 Mg1 125.65(9) .
Al1 H2 Mg1 165.0(13) .
Al2 H3 Mg1 169.2(12) .

loop_
_geom_bond_atom_site_label_1
_geom_bond_atom_site_label_2
_geom_bond_distance
_geom_bond_site_symmetry_2
C1 O1 1.434(2) .
C1 H1A 0.9800 .
C1 H1B 0.9800 .
C1 H1C 0.9800 .
C2 O1 1.480(2) .
C2 C3 1.503(3) .
C2 C4 1.508(3) .
C2 C5 1.509(3) .
C3 H3A 0.9800 .
C3 H3B 0.9800 .
C3 H3C 0.9800 .
C4 H4A 0.9800 .
C4 H4B 0.9800 .
C4 H4C 0.9800 .
C5 H5A 0.9800 .
C5 H5B 0.9800 .
C5 H5C 0.9800 .
C6 O2 1.443(2) .
C6 H6A 0.9800 .
C6 H6B 0.9800 .
C6 H6C 0.9800 .
C7 O2 1.485(2) .
C7 C10 1.511(2) .
C7 C8 1.517(2) .
C7 C9 1.518(2) .
C8 H8A 0.9800 .
C8 H8B 0.9800 .
C8 H8C 0.9800 .
C9 H9A 0.9800 .
C9 H9B 0.9800 .
C9 H9C 0.9800 .
C10 H10A 0.9800 .
C10 H10B 0.9800 .
C10 H10C 0.9800 .
C11 Al1 1.9628(19) .
C11 H11A 0.9800 .
C11 H11B 0.9800 .
C11 H11C 0.9800 .
C12 Al1 1.9622(18) .
C12 H12A 0.9800 .
C12 H12B 0.9800 .
C12 H12C 0.9800 .
C13 Al2 1.974(2) .
C13 H13A 0.9800 .
C13 H13B 0.9800 .
C13 H13C 0.9800 .
C14 Al2 1.991(2) .
C14 H14A 0.9800 .
C14 H14B 0.9800 .
C14 H14C 0.9800 .
C15 Al2 1.982(2) .
C15 H15A 0.9800 .
C15 H15B 0.9800 .
C15 H15C 0.9800 .
Mg1 H1 1.942(19) 3_675
Mg1 O1 2.0454(13) .
Mg1 O2 2.0526(12) .
Mg1 H2 1.856(19) .
Mg1 H3 1.859(19) .
Al1 H1 1.610(19) .
Al1 H2 1.635(19) .
Al2 H3 1.688(19) .
